data_4519272
loop_
_publ_author_name
'Li, Puzhen'
'Zhang, Meng'
'Maris, Thierry'
'Zhu, X. X.'
'Wuest, James D.'

_publ_section_title
;
 Probing the Relationship between Gelation and Crystallization by Using
 Salts of Lithocholic Acid
;
_journal_issue 1
_journal_name_full 'Crystal Growth & Design'
_journal_page_first 643
_journal_page_last 652
_journal_paper_doi 10.1021/acs.cgd.1c01182
_journal_volume 22
_journal_year 2021
_chemical_absolute_configuration ad
_chemical_formula_moiety 'C24 H39 O3, C3 H10 N'
_chemical_formula_sum 'C27 H49 N O3'
_chemical_formula_weight 435.67
_space_group_crystal_system orthorhombic
_space_group_IT_number 19
_space_group_name_Hall 'P 2ac 2ab'
_space_group_name_H-M_alt 'P 21 21 21'
_atom_sites_solution_hydrogens mixed
_atom_sites_solution_primary dual
_audit_contact_author_name
;
;
_audit_creation_date 2021-08-12
_audit_creation_method
;
FinalCif V86 by Daniel Kratzert, Freiburg 2021,
https://github.com/dkratzert/FinalCif
;
_cell_angle_alpha 90
_cell_angle_beta 90
_cell_angle_gamma 90
_cell_formula_units_Z 4
_cell_length_a 7.4151(4)
_cell_length_b 10.4713(5)
_cell_length_c 32.5598(16)
_cell_measurement_reflns_used 9800
_cell_measurement_temperature 150
_cell_measurement_theta_max 60.438
_cell_measurement_theta_min 3.859
_cell_volume 2528.1(2)
_computing_cell_refinement
;
SAINT (2013) V8.40B; Integration Software for Single Crystal Data.
Bruker AXS Inc., Madison, WI 53719-1173.
;
_computing_data_collection
;
APEX 3 (2019) Bruker AXS Inc., Madison, WI 53719-1173.
;
_computing_data_reduction
;
SAINT (2013) V8.40B; Integration Software for Single Crystal Data.
Bruker AXS Inc., Madison, WI 53719-1173.
;
_computing_molecular_graphics 'Olex2 1.3 (Dolomanov et al., 2009)'
_computing_publication_material 'Olex2 1.3 (Dolomanov et al., 2009)'
_computing_structure_refinement 'XL  (Sheldrick, 2008)'
_computing_structure_solution 'SHELXT 2018/2 (Sheldrick, 2018)'
_diffrn_ambient_temperature 150
_diffrn_detector 'CMOS Area detector'
_diffrn_detector_area_resol_mean 10.42
_diffrn_detector_type 'Bruker CMOS Photon III '
_diffrn_measured_fraction_theta_full 0.998
_diffrn_measured_fraction_theta_max 0.998
_diffrn_measurement_device 'k-geometry diffractometer'
_diffrn_measurement_device_type 'Bruker Venture Metaljet'
_diffrn_measurement_method '\w and \f scans'
_diffrn_radiation_collimation 'Focusing mirrors'
_diffrn_radiation_monochromator 'Helios MX Mirror Optics'
_diffrn_radiation_probe x-ray
_diffrn_radiation_type 'Ga K\a'
_diffrn_radiation_wavelength 1.34139
_diffrn_reflns_av_R_equivalents 0.0476
_diffrn_reflns_av_unetI/netI 0.0344
_diffrn_reflns_Laue_measured_fraction_full 0.998
_diffrn_reflns_Laue_measured_fraction_max 0.998
_diffrn_reflns_limit_h_max 9
_diffrn_reflns_limit_h_min -9
_diffrn_reflns_limit_k_max 13
_diffrn_reflns_limit_k_min -13
_diffrn_reflns_limit_l_max 41
_diffrn_reflns_limit_l_min -42
_diffrn_reflns_number 29466
_diffrn_reflns_point_group_measured_fraction_full 0.998
_diffrn_reflns_point_group_measured_fraction_max 0.997
_diffrn_reflns_theta_full 53.594
_diffrn_reflns_theta_max 60.694
_diffrn_reflns_theta_min 2.361
_diffrn_source 'Metal Jet'
_diffrn_source_current 2.86
_diffrn_source_power 0.199914
_diffrn_source_target Ga
_diffrn_source_type 'Gallium Liquid Metal Jet Source'
_diffrn_source_voltage 69.9
_exptl_absorpt_coefficient_mu 0.358
_exptl_absorpt_correction_T_max 0.2850
_exptl_absorpt_correction_T_min 0.1854
_exptl_absorpt_correction_type multi-scan
_exptl_absorpt_process_details
;
SADABS-2016/2 (Bruker,2016/2) was used for absorption correction.
wR2(int) was 0.1263 before and 0.0697 after correction.
The Ratio of minimum to maximum transmission is 0.6505.
The \l/2 correction factor is Not present.
;
_exptl_crystal_colour 'clear light colourless'
_exptl_crystal_colour_lustre clear
_exptl_crystal_colour_modifier light
_exptl_crystal_colour_primary colourless
_exptl_crystal_density_diffrn 1.145
_exptl_crystal_description Plate
_exptl_crystal_F_000 968
_exptl_crystal_size_max 0.3
_exptl_crystal_size_mid 0.12
_exptl_crystal_size_min 0.09
_refine_diff_density_max 0.284
_refine_diff_density_min -0.175
_refine_diff_density_rms 0.051
_refine_ls_abs_structure_details
;
 Refined as an inversion twin.
;
_refine_ls_abs_structure_Flack -0.1(5)
_refine_ls_extinction_coef 0.0017(5)
_refine_ls_extinction_expression Fc^*^=kFc[1+0.001xFc^2^\l^3^/sin(2\q)]^-1/4^
_refine_ls_extinction_method 'SHELXL-2018/3 (Sheldrick 2018)'
_refine_ls_goodness_of_fit_ref 1.083
_refine_ls_hydrogen_treatment mixed
_refine_ls_matrix_type full
_refine_ls_number_parameters 298
_refine_ls_number_reflns 5807
_refine_ls_number_restraints 0
_refine_ls_restrained_S_all 1.083
_refine_ls_R_factor_all 0.0509
_refine_ls_R_factor_gt 0.0449
_refine_ls_shift/su_max 0.000
_refine_ls_shift/su_mean 0.000
_refine_ls_structure_factor_coef Fsqd
_refine_ls_weighting_details 'w=1/[\s^2^(Fo^2^)+(0.0498P)^2^+0.7733P] where P=(Fo^2^+2Fc^2^)/3'
_refine_ls_weighting_scheme calc
_refine_ls_wR_factor_gt 0.1192
_refine_ls_wR_factor_ref 0.1233
_reflns_Friedel_coverage 0.745
_reflns_Friedel_fraction_full 0.998
_reflns_Friedel_fraction_max 0.996
_reflns_number_gt 5232
_reflns_number_total 5807
_reflns_threshold_expression 'I > 2\s(I)'
_cod_data_source_file LCA_PrNH3_zhu172.cif
_cod_data_source_block zhu172
_cod_depositor_comments
;
The following automatic conversions were performed:

data item '_diffrn_radiation_probe' value 'X-ray' was changed to
'x-ray' in accordance with the built-in table derived from the CIF
Core dictionary named 'cif_core.dic' version 2.4.5 last updated on
2014-11-21.

Automatic conversion script
Id: cif_fix_values 8738 2021-04-28 16:35:53Z antanas 
;
_cod_database_code 4519272
_shelx_shelxl_version_number 2018/3
_olex2_date_sample_data_collection 2021-02-22
_olex2_date_sample_submission 2021-02-16
_olex2_exptl_crystal_mounting_method 'mounted on a cryoloop'
_olex2_refinement_description
;
1. Twinned data refinement
 Scales: 1.1(5)
 -0.1(5)
2. Fixed Uiso
 At 1.2 times of:
  All C(H) groups, All C(H,H) groups
 At 1.5 times of:
  All C(H,H,H) groups, All N(H,H,H) groups, All O(H) groups
3.a Ternary CH refined with riding coordinates:
 C3(H3), C5(H5), C8(H8), C9(H9), C14(H14), C17(H17), C20(H20)
3.b Secondary CH2 refined with riding coordinates:
 C1(H1A,H1B), C2(H2A,H2B), C4(H4A,H4B), C6(H6A,H6B), C7(H7A,H7B), C11(H11A,
 H11B), C12(H12A,H12B), C15(H15A,H15B), C16(H16A,H16B), C22(H22A,H22B),
 C23(H23A,H23B), C25(H25A,H25B), C26(H26A,H26B)
3.c Idealised Me refined as rotating group:
 C18(H18A,H18B,H18C), C19(H19A,H19B,H19C), C21(H21A,H21B,H21C), C27(H27A,H27B,
 H27C)
;
_olex2_submission_special_instructions 'No special instructions were received'
_shelx_space_group_comment
;
The symmetry employed for this shelxl refinement is uniquely defined
by the following loop, which should always be used as a source of
symmetry information in preference to the above space-group names.
They are only intended as comments.
;
_shelx_estimated_absorpt_t_min 0.900
_shelx_estimated_absorpt_t_max 0.969

loop_
_space_group_symop_operation_xyz
'x, y, z'
'-x+1/2, -y, z+1/2'
'-x, y+1/2, -z+1/2'
'x+1/2, -y+1/2, -z'

loop_
_atom_site_label
_atom_site_type_symbol
_atom_site_fract_x
_atom_site_fract_y
_atom_site_fract_z
_atom_site_U_iso_or_equiv
_atom_site_adp_type
_atom_site_occupancy
_atom_site_site_symmetry_order
_atom_site_calc_flag
_atom_site_refinement_flags_posn
_atom_site_refinement_flags_adp
_atom_site_refinement_flags_occupancy
_atom_site_disorder_assembly
_atom_site_disorder_group
O1 O 0.7789(3) 0.78510(18) 0.08418(7) 0.0479(5) Uani 1 1 d . . . . .
H1 H 0.895(6) 0.789(4) 0.0819(12) 0.072 Uiso 1 1 d . U . . .
O2 O 0.8809(3) 0.3185(2) 0.44278(6) 0.0514(5) Uani 1 1 d . . . . .
O3 O 0.6952(3) 0.4273(3) 0.48230(6) 0.0602(6) Uani 1 1 d . . . . .
C1 C 0.5244(4) 0.4898(3) 0.11321(8) 0.0389(6) Uani 1 1 d . . . . .
H1A H 0.490387 0.460917 0.085311 0.047 Uiso 1 1 calc R U . . .
H1B H 0.417635 0.478871 0.131134 0.047 Uiso 1 1 calc R U . . .
C2 C 0.5719(4) 0.6316(3) 0.11138(8) 0.0394(6) Uani 1 1 d . . . . .
H2A H 0.469998 0.679886 0.099364 0.047 Uiso 1 1 calc R U . . .
H2B H 0.593311 0.664180 0.139500 0.047 Uiso 1 1 calc R U . . .
C3 C 0.7394(4) 0.6513(2) 0.08550(8) 0.0389(5) Uani 1 1 d . . . . .
H3 H 0.713426 0.621453 0.056926 0.047 Uiso 1 1 calc R U . . .
C4 C 0.8950(4) 0.5735(2) 0.10247(8) 0.0383(5) Uani 1 1 d . . . . .
H4A H 0.924018 0.603510 0.130533 0.046 Uiso 1 1 calc R U . . .
H4B H 1.002819 0.586605 0.085058 0.046 Uiso 1 1 calc R U . . .
C5 C 0.8493(4) 0.4314(2) 0.10383(7) 0.0360(5) Uani 1 1 d . . . . .
H5 H 0.823461 0.404326 0.074977 0.043 Uiso 1 1 calc R U . . .
C6 C 1.0104(4) 0.3515(3) 0.11875(8) 0.0400(6) Uani 1 1 d . . . . .
H6A H 0.984840 0.259896 0.113909 0.048 Uiso 1 1 calc R U . . .
H6B H 1.118587 0.374556 0.102548 0.048 Uiso 1 1 calc R U . . .
C7 C 1.0496(3) 0.3720(3) 0.16412(8) 0.0379(5) Uani 1 1 d . . . . .
H7A H 1.094432 0.460176 0.168152 0.045 Uiso 1 1 calc R U . . .
H7B H 1.146285 0.312597 0.172744 0.045 Uiso 1 1 calc R U . . .
C8 C 0.8845(3) 0.3511(2) 0.19145(7) 0.0330(5) Uani 1 1 d . . . . .
H8 H 0.854266 0.258076 0.191459 0.040 Uiso 1 1 calc R U . . .
C9 C 0.7187(3) 0.4265(2) 0.17561(7) 0.0317(5) Uani 1 1 d . . . . .
H9 H 0.751413 0.518891 0.177962 0.038 Uiso 1 1 calc R U . . .
C10 C 0.6775(3) 0.4030(2) 0.12934(7) 0.0345(5) Uani 1 1 d . . . . .
C11 C 0.5569(3) 0.4066(3) 0.20433(8) 0.0374(5) Uani 1 1 d . . . . .
H11A H 0.453897 0.457990 0.194294 0.045 Uiso 1 1 calc R U . . .
H11B H 0.520785 0.315585 0.203597 0.045 Uiso 1 1 calc R U . . .
C12 C 0.5989(3) 0.4445(3) 0.24869(7) 0.0370(5) Uani 1 1 d . . . . .
H12A H 0.492458 0.426420 0.266091 0.044 Uiso 1 1 calc R U . . .
H12B H 0.622595 0.537465 0.249879 0.044 Uiso 1 1 calc R U . . .
C13 C 0.7628(3) 0.3725(2) 0.26591(7) 0.0315(5) Uani 1 1 d . . . . .
C14 C 0.9205(3) 0.3929(2) 0.23546(7) 0.0329(5) Uani 1 1 d . . . . .
H14 H 0.938342 0.487437 0.234073 0.040 Uiso 1 1 calc R U . . .
C15 C 1.0835(3) 0.3418(3) 0.25866(8) 0.0438(6) Uani 1 1 d . . . . .
H15A H 1.196528 0.380467 0.248284 0.053 Uiso 1 1 calc R U . . .
H15B H 1.091936 0.247756 0.256183 0.053 Uiso 1 1 calc R U . . .
C16 C 1.0473(4) 0.3820(3) 0.30359(8) 0.0450(6) Uani 1 1 d . . . . .
H16A H 1.132092 0.450113 0.312048 0.054 Uiso 1 1 calc R U . . .
H16B H 1.062553 0.308148 0.322269 0.054 Uiso 1 1 calc R U . . .
C17 C 0.8492(3) 0.4317(2) 0.30506(7) 0.0351(5) Uani 1 1 d . . . . .
H17 H 0.855612 0.525783 0.300092 0.042 Uiso 1 1 calc R U . . .
C18 C 0.7186(4) 0.2311(3) 0.27252(8) 0.0408(6) Uani 1 1 d . . . . .
H18A H 0.615373 0.223410 0.291164 0.061 Uiso 1 1 calc R U . . .
H18B H 0.823227 0.187830 0.284521 0.061 Uiso 1 1 calc R U . . .
H18C H 0.688771 0.191548 0.246093 0.061 Uiso 1 1 calc R U . . .
C19 C 0.6152(4) 0.2643(3) 0.12219(8) 0.0447(6) Uani 1 1 d . . . . .
H19A H 0.494974 0.252297 0.134078 0.067 Uiso 1 1 calc R U . . .
H19B H 0.700327 0.205439 0.135329 0.067 Uiso 1 1 calc R U . . .
H19C H 0.610772 0.246847 0.092639 0.067 Uiso 1 1 calc R U . . .
C20 C 0.7605(3) 0.4146(2) 0.34769(7) 0.0365(5) Uani 1 1 d . . . . .
H20 H 0.778041 0.324252 0.356824 0.044 Uiso 1 1 calc R U . . .
C21 C 0.5591(4) 0.4442(3) 0.34741(8) 0.0445(6) Uani 1 1 d . . . . .
H21A H 0.539676 0.530286 0.336459 0.067 Uiso 1 1 calc R U . . .
H21B H 0.511993 0.439472 0.375485 0.067 Uiso 1 1 calc R U . . .
H21C H 0.496323 0.381883 0.330098 0.067 Uiso 1 1 calc R U . . .
C22 C 0.8624(5) 0.5039(3) 0.37763(8) 0.0459(7) Uani 1 1 d . . . . .
H22A H 0.985831 0.469635 0.381126 0.055 Uiso 1 1 calc R U . . .
H22B H 0.874034 0.588358 0.364198 0.055 Uiso 1 1 calc R U . . .
C23 C 0.7836(5) 0.5253(3) 0.42012(8) 0.0488(7) Uani 1 1 d . . . . .
H23A H 0.850148 0.596929 0.432972 0.059 Uiso 1 1 calc R U . . .
H23B H 0.657081 0.553492 0.416685 0.059 Uiso 1 1 calc R U . . .
C24 C 0.7846(3) 0.4147(3) 0.45003(8) 0.0389(5) Uani 1 1 d . . . . .
N1 N 0.3457(4) 0.3581(2) 0.49384(8) 0.0429(5) Uani 1 1 d . . . . .
H1C H 0.346(5) 0.299(4) 0.5138(12) 0.064 Uiso 1 1 d . U . . .
H1D H 0.462(6) 0.387(4) 0.4909(11) 0.064 Uiso 1 1 d . U . . .
H1E H 0.302(5) 0.339(4) 0.4662(12) 0.064 Uiso 1 1 d . U . . .
C25 C 0.2268(4) 0.4609(3) 0.50984(8) 0.0411(6) Uani 1 1 d . . . . .
H25A H 0.268281 0.486613 0.537530 0.049 Uiso 1 1 calc R U . . .
H25B H 0.102086 0.428025 0.512381 0.049 Uiso 1 1 calc R U . . .
C26 C 0.2275(4) 0.5759(3) 0.48189(9) 0.0452(6) Uani 1 1 d . . . . .
H26A H 0.181867 0.550970 0.454458 0.054 Uiso 1 1 calc R U . . .
H26B H 0.352653 0.607155 0.478591 0.054 Uiso 1 1 calc R U . . .
C27 C 0.1102(5) 0.6824(3) 0.49929(10) 0.0583(8) Uani 1 1 d . . . . .
H27A H 0.112456 0.755724 0.480605 0.087 Uiso 1 1 calc R U . . .
H27B H 0.156753 0.708152 0.526211 0.087 Uiso 1 1 calc R U . . .
H27C H -0.013988 0.651735 0.502241 0.087 Uiso 1 1 calc R U . . .

loop_
_atom_site_aniso_label
_atom_site_aniso_U_11
_atom_site_aniso_U_22
_atom_site_aniso_U_33
_atom_site_aniso_U_23
_atom_site_aniso_U_13
_atom_site_aniso_U_12
O1 0.0552(12) 0.0336(10) 0.0550(11) 0.0066(8) 0.0047(10) 0.0007(9)
O2 0.0630(13) 0.0400(11) 0.0512(11) 0.0068(8) 0.0067(10) 0.0100(10)
O3 0.0513(12) 0.0891(18) 0.0402(10) 0.0030(11) 0.0084(9) 0.0046(12)
C1 0.0381(13) 0.0431(14) 0.0354(12) 0.0027(10) -0.0046(10) -0.0021(11)
C2 0.0407(13) 0.0378(13) 0.0396(13) 0.0028(10) -0.0014(10) 0.0050(11)
C3 0.0479(14) 0.0312(12) 0.0375(12) 0.0033(10) 0.0021(11) 0.0001(11)
C4 0.0405(13) 0.0357(12) 0.0387(12) 0.0023(10) 0.0070(10) 0.0002(11)
C5 0.0428(13) 0.0332(12) 0.0319(11) -0.0013(9) 0.0038(10) -0.0006(10)
C6 0.0428(14) 0.0360(13) 0.0412(13) -0.0009(10) 0.0059(10) 0.0074(11)
C7 0.0322(11) 0.0388(13) 0.0426(13) 0.0012(10) 0.0040(10) 0.0038(10)
C8 0.0307(11) 0.0318(11) 0.0366(12) 0.0009(9) 0.0006(9) 0.0022(9)
C9 0.0304(10) 0.0303(11) 0.0344(11) 0.0008(9) 0.0002(9) -0.0017(9)
C10 0.0384(12) 0.0298(12) 0.0353(12) 0.0002(9) -0.0029(10) -0.0020(10)
C11 0.0282(11) 0.0454(14) 0.0386(13) 0.0035(10) -0.0016(9) -0.0009(10)
C12 0.0289(11) 0.0438(14) 0.0384(12) 0.0030(10) 0.0028(9) 0.0040(10)
C13 0.0283(10) 0.0307(11) 0.0356(11) 0.0012(9) 0.0003(9) -0.0015(9)
C14 0.0274(10) 0.0352(12) 0.0363(12) 0.0037(9) -0.0005(9) -0.0001(9)
C15 0.0302(12) 0.0583(17) 0.0430(14) 0.0054(12) -0.0026(10) 0.0046(12)
C16 0.0338(12) 0.0605(17) 0.0407(14) 0.0047(12) -0.0044(11) -0.0002(12)
C17 0.0370(12) 0.0349(12) 0.0335(12) 0.0019(9) -0.0018(9) -0.0030(10)
C18 0.0442(14) 0.0362(13) 0.0419(13) 0.0021(10) 0.0027(11) -0.0057(11)
C19 0.0539(16) 0.0376(13) 0.0425(14) -0.0011(11) -0.0055(12) -0.0102(12)
C20 0.0440(13) 0.0308(12) 0.0346(12) 0.0024(9) 0.0001(10) -0.0040(11)
C21 0.0499(15) 0.0437(15) 0.0399(13) 0.0009(11) 0.0086(12) 0.0021(12)
C22 0.0662(18) 0.0349(13) 0.0366(13) 0.0035(10) -0.0026(12) -0.0121(13)
C23 0.0723(19) 0.0369(14) 0.0373(13) -0.0021(10) -0.0084(13) 0.0059(13)
C24 0.0362(12) 0.0456(15) 0.0348(12) 0.0016(10) -0.0012(10) -0.0023(11)
N1 0.0515(13) 0.0332(11) 0.0440(12) 0.0018(9) 0.0055(10) 0.0002(10)
C25 0.0455(14) 0.0393(13) 0.0386(13) -0.0008(10) 0.0027(11) 0.0007(11)
C26 0.0515(15) 0.0367(13) 0.0474(14) 0.0023(11) 0.0059(12) 0.0012(12)
C27 0.077(2) 0.0411(16) 0.0568(18) 0.0026(13) 0.0081(16) 0.0106(15)

loop_
_atom_type_symbol
_atom_type_description
_atom_type_scat_dispersion_real
_atom_type_scat_dispersion_imag
_atom_type_scat_source
C C 0.0137 0.0067 'International Tables Vol C Tables 4.2.6.8 and 6.1.1.4'
H H 0.0000 0.0000 'International Tables Vol C Tables 4.2.6.8 and 6.1.1.4'
N N 0.0241 0.0134 'International Tables Vol C Tables 4.2.6.8 and 6.1.1.4'
O O 0.0389 0.0241 'International Tables Vol C Tables 4.2.6.8 and 6.1.1.4'

loop_
_audit_author_name
_audit_author_email
_audit_author_address
'Maris, T.' thierry.maris@umontreal.ca
;
Universit'e de Montr'eal
Departement de Chimie
Campus MIL  1375 Th'er\`ese Lavoie-Roux
Montr'eal
H2V 0B3
Canada
;
'Li, P.' puzhen.li@umontreal.ca
;
Universit'e de Montr'eal
Departement de Chimie
Campus MIL  1375 Th'er\`ese Lavoie-Roux
Montr'eal
H2V 0B3
Canada
;

loop_
_geom_angle_atom_site_label_1
_geom_angle_atom_site_label_2
_geom_angle_atom_site_label_3
_geom_angle
_geom_angle_site_symmetry_1
_geom_angle_site_symmetry_3
C3 O1 H1 105(3) . .
H1A C1 H1B 107.6 . .
C2 C1 H1A 108.6 . .
C2 C1 H1B 108.6 . .
C2 C1 C10 114.5(2) . .
C10 C1 H1A 108.6 . .
C10 C1 H1B 108.6 . .
C1 C2 H2A 109.6 . .
C1 C2 H2B 109.6 . .
H2A C2 H2B 108.2 . .
C3 C2 C1 110.1(2) . .
C3 C2 H2A 109.6 . .
C3 C2 H2B 109.6 . .
O1 C3 C2 108.5(2) . .
O1 C3 H3 108.5 . .
O1 C3 C4 112.4(2) . .
C2 C3 H3 108.5 . .
C2 C3 C4 110.3(2) . .
C4 C3 H3 108.5 . .
C3 C4 H4A 109.3 . .
C3 C4 H4B 109.3 . .
C3 C4 C5 111.4(2) . .
H4A C4 H4B 108.0 . .
C5 C4 H4A 109.3 . .
C5 C4 H4B 109.3 . .
C4 C5 H5 106.9 . .
C4 C5 C6 111.6(2) . .
C4 C5 C10 112.6(2) . .
C6 C5 H5 106.9 . .
C6 C5 C10 111.4(2) . .
C10 C5 H5 106.9 . .
C5 C6 H6A 109.2 . .
C5 C6 H6B 109.2 . .
H6A C6 H6B 107.9 . .
C7 C6 C5 112.2(2) . .
C7 C6 H6A 109.2 . .
C7 C6 H6B 109.2 . .
C6 C7 H7A 109.0 . .
C6 C7 H7B 109.0 . .
C6 C7 C8 113.1(2) . .
H7A C7 H7B 107.8 . .
C8 C7 H7A 109.0 . .
C8 C7 H7B 109.0 . .
C7 C8 H8 108.6 . .
C7 C8 C9 111.64(19) . .
C9 C8 H8 108.6 . .
C14 C8 C7 111.5(2) . .
C14 C8 H8 108.6 . .
C14 C8 C9 107.84(19) . .
C8 C9 H9 105.9 . .
C8 C9 C10 113.40(19) . .
C10 C9 H9 105.9 . .
C11 C9 C8 110.35(19) . .
C11 C9 H9 105.9 . .
C11 C9 C10 114.51(19) . .
C1 C10 C5 108.0(2) . .
C1 C10 C9 112.3(2) . .
C5 C10 C9 109.10(19) . .
C19 C10 C1 106.4(2) . .
C19 C10 C5 110.2(2) . .
C19 C10 C9 110.7(2) . .
C9 C11 H11A 109.1 . .
C9 C11 H11B 109.1 . .
H11A C11 H11B 107.9 . .
C12 C11 C9 112.4(2) . .
C12 C11 H11A 109.1 . .
C12 C11 H11B 109.1 . .
C11 C12 H12A 109.2 . .
C11 C12 H12B 109.2 . .
C11 C12 C13 112.2(2) . .
H12A C12 H12B 107.9 . .
C13 C12 H12A 109.2 . .
C13 C12 H12B 109.2 . .
C12 C13 C14 107.23(19) . .
C12 C13 C17 115.5(2) . .
C14 C13 C17 99.13(18) . .
C18 C13 C12 110.9(2) . .
C18 C13 C14 112.6(2) . .
C18 C13 C17 111.0(2) . .
C8 C14 C13 115.53(19) . .
C8 C14 H14 105.4 . .
C8 C14 C15 120.4(2) . .
C13 C14 H14 105.4 . .
C15 C14 C13 103.51(18) . .
C15 C14 H14 105.4 . .
C14 C15 H15A 111.0 . .
C14 C15 H15B 111.0 . .
C14 C15 C16 103.7(2) . .
H15A C15 H15B 109.0 . .
C16 C15 H15A 111.0 . .
C16 C15 H15B 111.0 . .
C15 C16 H16A 110.4 . .
C15 C16 H16B 110.4 . .
C15 C16 C17 106.5(2) . .
H16A C16 H16B 108.6 . .
C17 C16 H16A 110.4 . .
C17 C16 H16B 110.4 . .
C13 C17 C16 103.3(2) . .
C13 C17 H17 106.2 . .
C16 C17 H17 106.2 . .
C20 C17 C13 121.0(2) . .
C20 C17 C16 112.9(2) . .
C20 C17 H17 106.2 . .
C13 C18 H18A 109.5 . .
C13 C18 H18B 109.5 . .
C13 C18 H18C 109.5 . .
H18A C18 H18B 109.5 . .
H18A C18 H18C 109.5 . .
H18B C18 H18C 109.5 . .
C10 C19 H19A 109.5 . .
C10 C19 H19B 109.5 . .
C10 C19 H19C 109.5 . .
H19A C19 H19B 109.5 . .
H19A C19 H19C 109.5 . .
H19B C19 H19C 109.5 . .
C17 C20 H20 108.7 . .
C17 C20 C22 106.7(2) . .
C21 C20 C17 112.8(2) . .
C21 C20 H20 108.7 . .
C21 C20 C22 111.0(2) . .
C22 C20 H20 108.7 . .
C20 C21 H21A 109.5 . .
C20 C21 H21B 109.5 . .
C20 C21 H21C 109.5 . .
H21A C21 H21B 109.5 . .
H21A C21 H21C 109.5 . .
H21B C21 H21C 109.5 . .
C20 C22 H22A 107.7 . .
C20 C22 H22B 107.7 . .
H22A C22 H22B 107.1 . .
C23 C22 C20 118.4(2) . .
C23 C22 H22A 107.7 . .
C23 C22 H22B 107.7 . .
C22 C23 H23A 107.8 . .
C22 C23 H23B 107.8 . .
H23A C23 H23B 107.1 . .
C24 C23 C22 118.1(2) . .
C24 C23 H23A 107.8 . .
C24 C23 H23B 107.8 . .
O2 C24 C23 119.7(2) . .
O3 C24 O2 123.0(3) . .
O3 C24 C23 117.2(3) . .
H1C N1 H1D 107(3) . .
H1C N1 H1E 122(3) . .
H1D N1 H1E 106(3) . .
C25 N1 H1C 105(2) . .
C25 N1 H1D 111(2) . .
C25 N1 H1E 106(2) . .
N1 C25 H25A 109.4 . .
N1 C25 H25B 109.4 . .
N1 C25 C26 111.4(2) . .
H25A C25 H25B 108.0 . .
C26 C25 H25A 109.4 . .
C26 C25 H25B 109.4 . .
C25 C26 H26A 109.4 . .
C25 C26 H26B 109.4 . .
C25 C26 C27 110.9(2) . .
H26A C26 H26B 108.0 . .
C27 C26 H26A 109.4 . .
C27 C26 H26B 109.4 . .
C26 C27 H27A 109.5 . .
C26 C27 H27B 109.5 . .
C26 C27 H27C 109.5 . .
H27A C27 H27B 109.5 . .
H27A C27 H27C 109.5 . .
H27B C27 H27C 109.5 . .

loop_
_geom_bond_atom_site_label_1
_geom_bond_atom_site_label_2
_geom_bond_distance
_geom_bond_site_symmetry_2
O1 H1 0.86(4) .
O1 C3 1.432(3) .
O2 C24 1.257(3) .
O3 C24 1.250(3) .
C1 H1A 0.9900 .
C1 H1B 0.9900 .
C1 C2 1.527(4) .
C1 C10 1.546(4) .
C2 H2A 0.9900 .
C2 H2B 0.9900 .
C2 C3 1.515(4) .
C3 H3 1.0000 .
C3 C4 1.517(4) .
C4 H4A 0.9900 .
C4 H4B 0.9900 .
C4 C5 1.526(4) .
C5 H5 1.0000 .
C5 C6 1.537(4) .
C5 C10 1.549(3) .
C6 H6A 0.9900 .
C6 H6B 0.9900 .
C6 C7 1.521(4) .
C7 H7A 0.9900 .
C7 H7B 0.9900 .
C7 C8 1.529(3) .
C8 H8 1.0000 .
C8 C9 1.549(3) .
C8 C14 1.522(3) .
C9 H9 1.0000 .
C9 C10 1.557(3) .
C9 C11 1.535(3) .
C10 C19 1.543(3) .
C11 H11A 0.9900 .
C11 H11B 0.9900 .
C11 C12 1.530(3) .
C12 H12A 0.9900 .
C12 H12B 0.9900 .
C12 C13 1.536(3) .
C13 C14 1.548(3) .
C13 C17 1.555(3) .
C13 C18 1.532(3) .
C14 H14 1.0000 .
C14 C15 1.523(3) .
C15 H15A 0.9900 .
C15 H15B 0.9900 .
C15 C16 1.546(4) .
C16 H16A 0.9900 .
C16 H16B 0.9900 .
C16 C17 1.559(4) .
C17 H17 1.0000 .
C17 C20 1.546(3) .
C18 H18A 0.9800 .
C18 H18B 0.9800 .
C18 H18C 0.9800 .
C19 H19A 0.9800 .
C19 H19B 0.9800 .
C19 H19C 0.9800 .
C20 H20 1.0000 .
C20 C21 1.525(4) .
C20 C22 1.548(4) .
C21 H21A 0.9800 .
C21 H21B 0.9800 .
C21 H21C 0.9800 .
C22 H22A 0.9900 .
C22 H22B 0.9900 .
C22 C23 1.518(4) .
C23 H23A 0.9900 .
C23 H23B 0.9900 .
C23 C24 1.514(4) .
N1 H1C 0.90(4) .
N1 H1D 0.92(4) .
N1 H1E 0.98(4) .
N1 C25 1.486(4) .
C25 H25A 0.9900 .
C25 H25B 0.9900 .
C25 C26 1.509(4) .
C26 H26A 0.9900 .
C26 H26B 0.9900 .
C26 C27 1.524(4) .
C27 H27A 0.9800 .
C27 H27B 0.9800 .
C27 H27C 0.9800 .

loop_
_geom_hbond_atom_site_label_D
_geom_hbond_atom_site_label_H
_geom_hbond_atom_site_label_A
_geom_hbond_distance_DH
_geom_hbond_distance_HA
_geom_hbond_distance_DA
_geom_hbond_angle_DHA
_geom_hbond_site_symmetry_A
_geom_hbond_publ_flag
O1 H1 O2 0.86(4) 1.87(4) 2.694(3) 158(4) 3_755 yes
N1 H1C O2 0.90(4) 1.89(4) 2.783(3) 172(4) 4_456 yes
N1 H1C O3 0.90(4) 2.62(4) 3.283(4) 131(3) 4_456 yes
N1 H1D O3 0.92(4) 1.80(4) 2.717(4) 174(4) . yes
N1 H1E O1 0.98(4) 1.83(4) 2.809(3) 174(4) 3_645 yes

loop_
_geom_torsion_atom_site_label_1
_geom_torsion_atom_site_label_2
_geom_torsion_atom_site_label_3
_geom_torsion_atom_site_label_4
_geom_torsion
_geom_torsion_site_symmetry_1
_geom_torsion_site_symmetry_2
_geom_torsion_site_symmetry_3
_geom_torsion_site_symmetry_4
O1 C3 C4 C5 179.6(2) . . . .
C1 C2 C3 O1 179.5(2) . . . .
C1 C2 C3 C4 -56.9(3) . . . .
C2 C1 C10 C5 -52.6(3) . . . .
C2 C1 C10 C9 67.8(3) . . . .
C2 C1 C10 C19 -171.0(2) . . . .
C2 C3 C4 C5 58.4(3) . . . .
C3 C4 C5 C6 176.8(2) . . . .
C3 C4 C5 C10 -57.0(3) . . . .
C4 C5 C6 C7 70.2(3) . . . .
C4 C5 C10 C1 52.2(3) . . . .
C4 C5 C10 C9 -70.2(3) . . . .
C4 C5 C10 C19 168.0(2) . . . .
C5 C6 C7 C8 53.3(3) . . . .
C6 C5 C10 C1 178.4(2) . . . .
C6 C5 C10 C9 56.0(3) . . . .
C6 C5 C10 C19 -65.7(3) . . . .
C6 C7 C8 C9 -50.2(3) . . . .
C6 C7 C8 C14 -170.9(2) . . . .
C7 C8 C9 C10 51.6(3) . . . .
C7 C8 C9 C11 -178.4(2) . . . .
C7 C8 C14 C13 -178.6(2) . . . .
C7 C8 C14 C15 -53.1(3) . . . .
C8 C9 C10 C1 -174.0(2) . . . .
C8 C9 C10 C5 -54.3(3) . . . .
C8 C9 C10 C19 67.2(3) . . . .
C8 C9 C11 C12 56.7(3) . . . .
C8 C14 C15 C16 -167.8(2) . . . .
C9 C8 C14 C13 58.5(3) . . . .
C9 C8 C14 C15 -176.0(2) . . . .
C9 C11 C12 C13 -56.5(3) . . . .
C10 C1 C2 C3 56.2(3) . . . .
C10 C5 C6 C7 -56.6(3) . . . .
C10 C9 C11 C12 -173.9(2) . . . .
C11 C9 C10 C1 58.1(3) . . . .
C11 C9 C10 C5 177.9(2) . . . .
C11 C9 C10 C19 -60.7(3) . . . .
C11 C12 C13 C14 53.4(3) . . . .
C11 C12 C13 C17 162.8(2) . . . .
C11 C12 C13 C18 -69.9(3) . . . .
C12 C13 C14 C8 -57.0(3) . . . .
C12 C13 C14 C15 169.3(2) . . . .
C12 C13 C17 C16 -155.4(2) . . . .
C12 C13 C17 C20 77.1(3) . . . .
C13 C14 C15 C16 -36.9(3) . . . .
C13 C17 C20 C21 -48.2(3) . . . .
C13 C17 C20 C22 -170.4(2) . . . .
C14 C8 C9 C10 174.39(19) . . . .
C14 C8 C9 C11 -55.6(3) . . . .
C14 C13 C17 C16 -41.3(2) . . . .
C14 C13 C17 C20 -168.8(2) . . . .
C14 C15 C16 C17 10.2(3) . . . .
C15 C16 C17 C13 19.9(3) . . . .
C15 C16 C17 C20 152.2(2) . . . .
C16 C17 C20 C21 -171.3(2) . . . .
C16 C17 C20 C22 66.6(3) . . . .
C17 C13 C14 C8 -177.4(2) . . . .
C17 C13 C14 C15 48.9(2) . . . .
C17 C20 C22 C23 169.2(2) . . . .
C18 C13 C14 C8 65.2(3) . . . .
C18 C13 C14 C15 -68.5(3) . . . .
C18 C13 C17 C16 77.3(2) . . . .
C18 C13 C17 C20 -50.2(3) . . . .
C20 C22 C23 C24 68.9(4) . . . .
C21 C20 C22 C23 45.9(3) . . . .
C22 C23 C24 O2 14.6(4) . . . .
C22 C23 C24 O3 -169.2(3) . . . .
N1 C25 C26 C27 -178.1(3) . . . .

loop_
_twin_individual_id
_twin_individual_mass_fraction_refined
1 1.1(5)
2 -0.1(5)

_cod_database_fobs_code 4519272
